data_4035709
loop_
_publ_author_name
'Wani, Imtiyaz Ahmad'
'Das, Subhomoy'
'Mondal, Shobhan'
'Ghorai, Manas K.'

_publ_section_title
;
 Stereoselective Construction of Pyrazinoindoles and Oxazinoindoles via
 Ring-Opening/Pictet-Spengler Reaction of Aziridines and Epoxides with
 3-Methylindoles and Carbonyls.
;
_journal_issue 23
_journal_name_full 'The Journal of organic chemistry'
_journal_page_first 14553
_journal_page_last 14567
_journal_paper_doi 10.1021/acs.joc.8b02339
_journal_volume 83
_journal_year 2018
_chemical_formula_moiety 'C31 H27 F N2 O2 S'
_chemical_formula_sum 'C31 H27 F N2 O2 S'
_chemical_formula_weight 510.61
_space_group_IT_number 19
_space_group_name_Hall 'P 2ac 2ab'
_space_group_name_H-M_alt 'P 21 21 21'
_symmetry_cell_setting orthorhombic
_symmetry_space_group_name_H-M 'P 21 21 21'
_atom_sites_solution_hydrogens geom
_atom_sites_solution_primary direct
_atom_sites_solution_secondary difmap
_audit_creation_method SHELXL-97
_cell_angle_alpha 90.00
_cell_angle_beta 90.00
_cell_angle_gamma 90.00
_cell_formula_units_Z 4
_cell_length_a 10.9160(11)
_cell_length_b 14.1012(14)
_cell_length_c 16.5017(17)
_cell_measurement_reflns_used 6364
_cell_measurement_temperature 100(2)
_cell_measurement_theta_max 28.4
_cell_measurement_theta_min 2.2
_cell_volume 2540.1(4)
_computing_cell_refinement 'Bruker SMART'
_computing_data_collection 'Bruker SMART APEX'
_computing_data_reduction 'Bruker SAINT PLUS'
_computing_molecular_graphics 'SHELXL-97 (Sheldrick, 1997)'
_computing_publication_material 'WingX publication routine (Farrugia, 1999)'
_computing_structure_refinement 'SHELXL-97 (Sheldrick, 1997)'
_computing_structure_solution 'SIR97(Altomare, et. al. 1999)'
_diffrn_ambient_temperature 100(2)
_diffrn_measured_fraction_theta_full 0.999
_diffrn_measured_fraction_theta_max 0.999
_diffrn_measurement_device_type 'CCD area detector'
_diffrn_measurement_method 'phi and omega scan'
_diffrn_radiation_monochromator graphite
_diffrn_radiation_source 'fine-focus sealed tube'
_diffrn_radiation_type MoK\a
_diffrn_radiation_wavelength 0.71073
_diffrn_reflns_av_R_equivalents 0.1172
_diffrn_reflns_av_sigmaI/netI 0.1047
_diffrn_reflns_limit_h_max 14
_diffrn_reflns_limit_h_min -14
_diffrn_reflns_limit_k_max 18
_diffrn_reflns_limit_k_min -18
_diffrn_reflns_limit_l_max 22
_diffrn_reflns_limit_l_min -22
_diffrn_reflns_number 39217
_diffrn_reflns_theta_full 28.39
_diffrn_reflns_theta_max 28.39
_diffrn_reflns_theta_min 2.24
_exptl_absorpt_coefficient_mu 0.167
_exptl_absorpt_correction_T_max 0.992
_exptl_absorpt_correction_T_min 0.967
_exptl_absorpt_correction_type empirical
_exptl_absorpt_process_details SADABs
_exptl_crystal_colour White
_exptl_crystal_density_diffrn 1.335
_exptl_crystal_density_method 'not measured'
_exptl_crystal_description prism
_exptl_crystal_F_000 1072
_exptl_crystal_size_max 0.2
_exptl_crystal_size_mid 0.1
_exptl_crystal_size_min 0.05
_refine_diff_density_max 0.364
_refine_diff_density_min -0.623
_refine_diff_density_rms 0.113
_refine_ls_abs_structure_details 'Flack H D (1983), Acta Cryst. A39, 876-881'
_refine_ls_abs_structure_Flack 0.13(9)
_refine_ls_extinction_method none
_refine_ls_goodness_of_fit_ref 1.065
_refine_ls_hydrogen_treatment mixed
_refine_ls_matrix_type full
_refine_ls_number_parameters 336
_refine_ls_number_reflns 6364
_refine_ls_number_restraints 0
_refine_ls_restrained_S_all 1.065
_refine_ls_R_factor_all 0.1130
_refine_ls_R_factor_gt 0.0611
_refine_ls_shift/su_max 0.000
_refine_ls_shift/su_mean 0.000
_refine_ls_structure_factor_coef Fsqd
_refine_ls_weighting_details 'calc w=1/[\s^2^(Fo^2^)+(0.0602P)^2^+0.0000P] where P=(Fo^2^+2Fc^2^)/3'
_refine_ls_weighting_scheme calc
_refine_ls_wR_factor_gt 0.1069
_refine_ls_wR_factor_ref 0.1289
_reflns_number_gt 4387
_reflns_number_total 6364
_reflns_threshold_expression >2sigma(I)
_cod_data_source_file jo8b02339_si_003.cif
_cod_data_source_block 9marc_0m
_cod_depositor_comments
;
The following automatic conversions were performed:

data item '_exptl_absorpt_correction_type' value 'Empirical' was
changed to 'empirical' in accordance with the
/home/data/users/saulius/crontab/automatic-downloads/current/ACS/lib/dictionaries/cif_core.dic
dictionary named 'cif_core.dic' version 2.4.2 last updated on
2011-04-26.

data item '_symmetry_cell_setting' value 'Orthorhombic' was changed
to 'orthorhombic' in accordance with the
/home/data/users/saulius/crontab/automatic-downloads/current/ACS/lib/dictionaries/cif_core.dic
dictionary named 'cif_core.dic' version 2.4.2 last updated on
2011-04-26.

Automatic conversion script
Id: cif_fix_values 6909 2019-04-08 15:41:33Z antanas 
;
_cod_original_sg_symbol_H-M P212121
_cod_database_code 4035709

loop_
_symmetry_equiv_pos_as_xyz
'x, y, z'
'-x+1/2, -y, z+1/2'
'-x, y+1/2, -z+1/2'
'x+1/2, -y+1/2, -z'

loop_
_atom_site_label
_atom_site_type_symbol
_atom_site_fract_x
_atom_site_fract_y
_atom_site_fract_z
_atom_site_U_iso_or_equiv
_atom_site_adp_type
_atom_site_occupancy
_atom_site_symmetry_multiplicity
_atom_site_calc_flag
_atom_site_refinement_flags
S01 S 0.68250(7) 0.44208(5) 0.39890(4) 0.01757(18) Uani 1 1 d .
F002 F 0.12634(16) 0.47009(13) 0.66124(11) 0.0325(5) Uani 1 1 d .
O003 O 0.73803(19) 0.35041(13) 0.40134(12) 0.0231(5) Uani 1 1 d .
O004 O 0.57046(18) 0.45618(14) 0.35550(12) 0.0210(5) Uani 1 1 d .
N005 N 0.7225(2) 0.61437(16) 0.60446(15) 0.0165(5) Uani 1 1 d .
N006 N 0.6539(2) 0.47258(16) 0.49316(14) 0.0178(6) Uani 1 1 d .
C007 C 0.8571(3) 0.8771(2) 0.65962(17) 0.0184(7) Uani 1 1 d .
H007 H 0.8860 0.9381 0.6695 0.022 Uiso 1 1 calc R
C008 C 0.7734(3) 0.86277(19) 0.59891(18) 0.0179(6) Uani 1 1 d .
H008 H 0.7447 0.9135 0.5683 0.021 Uiso 1 1 calc R
C009 C 0.7315(3) 0.77055(19) 0.58364(16) 0.0152(6) Uani 1 1 d .
C00A C 0.4582(3) 0.5290(2) 0.55487(17) 0.0155(7) Uani 1 1 d .
C00B C 0.3973(3) 0.4452(2) 0.53856(17) 0.0207(7) Uani 1 1 d .
H00B H 0.4317 0.4023 0.5023 0.025 Uiso 1 1 calc R
C00C C 0.6440(3) 0.7317(2) 0.52775(17) 0.0159(7) Uani 1 1 d .
C00D C 0.2949(3) 0.5706(2) 0.64640(18) 0.0243(7) Uani 1 1 d .
H00D H 0.2601 0.6125 0.6833 0.029 Uiso 1 1 calc R
C00E C 0.2379(3) 0.4878(2) 0.62748(18) 0.0237(7) Uani 1 1 d .
C00F C 0.9000(3) 0.8020(2) 0.70682(18) 0.0182(7) Uani 1 1 d .
H00F H 0.9549 0.8143 0.7486 0.022 Uiso 1 1 calc R
C00G C 0.4059(3) 0.5914(2) 0.60968(18) 0.0212(7) Uani 1 1 d .
H00G H 0.4456 0.6479 0.6220 0.025 Uiso 1 1 calc R
C00H C 0.2862(3) 0.4234(2) 0.57490(18) 0.0237(7) Uani 1 1 d .
H00H H 0.2460 0.3668 0.5637 0.028 Uiso 1 1 calc R
C00I C 0.7783(3) 0.69565(19) 0.63111(17) 0.0147(6) Uani 1 1 d .
C00J C 0.6431(3) 0.6366(2) 0.54202(16) 0.0158(7) Uani 1 1 d .
C00K C 0.9624(3) 0.6402(2) 0.28462(18) 0.0207(7) Uani 1 1 d .
C00L C 0.8631(3) 0.7103(2) 0.69318(18) 0.0170(7) Uani 1 1 d .
H00L H 0.8933 0.6602 0.7239 0.020 Uiso 1 1 calc R
C00M C 0.7548(3) 0.6095(2) 0.33049(17) 0.0209(7) Uani 1 1 d .
H00M H 0.6741 0.6295 0.3365 0.025 Uiso 1 1 calc R
C00N C 0.5722(3) 0.5565(2) 0.50623(17) 0.0165(6) Uani 1 1 d .
H00N H 0.5441 0.5773 0.4527 0.020 Uiso 1 1 calc R
C00O C 0.8401(3) 0.6675(2) 0.29437(18) 0.0224(7) Uani 1 1 d .
H00O H 0.8156 0.7268 0.2758 0.027 Uiso 1 1 calc R
C00P C 0.5656(3) 0.7861(2) 0.47027(19) 0.0236(7) Uani 1 1 d .
H00A H 0.5141 0.8289 0.5001 0.035 Uiso 1 1 calc R
H00C H 0.5156 0.7429 0.4398 0.035 Uiso 1 1 calc R
H00E H 0.6166 0.8215 0.4338 0.035 Uiso 1 1 calc R
C00Q C 0.7697(3) 0.3527(2) 0.57628(17) 0.0193(7) Uani 1 1 d .
C00R C 0.6714(3) 0.2911(2) 0.57953(19) 0.0253(8) Uani 1 1 d .
H00R H 0.5944 0.3110 0.5625 0.030 Uiso 1 1 calc R
C00S C 0.7909(3) 0.5208(2) 0.35787(17) 0.0174(7) Uani 1 1 d .
C00T C 1.0523(3) 0.7041(2) 0.24242(19) 0.0275(8) Uani 1 1 d .
H00I H 1.0419 0.6986 0.1848 0.041 Uiso 1 1 calc R
H00J H 1.1342 0.6859 0.2568 0.041 Uiso 1 1 calc R
H00K H 1.0381 0.7685 0.2586 0.041 Uiso 1 1 calc R
C00U C 0.7566(3) 0.4556(2) 0.55126(16) 0.0168(6) Uani 1 1 d .
H00U H 0.8330 0.4751 0.5249 0.020 Uiso 1 1 calc R
C00V C 0.8010(4) 0.1692(2) 0.63312(19) 0.0370(10) Uani 1 1 d .
H00V H 0.8111 0.1076 0.6521 0.044 Uiso 1 1 calc R
C00W C 0.7398(3) 0.51627(19) 0.62711(16) 0.0172(7) Uani 1 1 d .
H00P H 0.6692 0.4941 0.6574 0.021 Uiso 1 1 calc R
H00Q H 0.8115 0.5105 0.6615 0.021 Uiso 1 1 calc R
C00X C 0.8833(3) 0.3213(2) 0.6014(2) 0.0310(8) Uani 1 1 d .
H00X H 0.9501 0.3622 0.5990 0.037 Uiso 1 1 calc R
C00Y C 0.9963(3) 0.5518(2) 0.31280(19) 0.0264(8) Uani 1 1 d .
H00Y H 1.0772 0.5321 0.3073 0.032 Uiso 1 1 calc R
C00Z C 0.9117(3) 0.4914(2) 0.34935(19) 0.0248(8) Uani 1 1 d .
H00Z H 0.9358 0.4320 0.3679 0.030 Uiso 1 1 calc R
C010 C 0.8994(4) 0.2296(2) 0.6300(2) 0.0374(10) Uani 1 1 d .
H010 H 0.9763 0.2093 0.6470 0.045 Uiso 1 1 calc R
C011 C 0.6876(3) 0.1999(2) 0.6081(2) 0.0335(9) Uani 1 1 d .
H011 H 0.6211 0.1588 0.6105 0.040 Uiso 1 1 calc R

loop_
_atom_site_aniso_label
_atom_site_aniso_U_11
_atom_site_aniso_U_22
_atom_site_aniso_U_33
_atom_site_aniso_U_23
_atom_site_aniso_U_13
_atom_site_aniso_U_12
S01 0.0223(4) 0.0156(4) 0.0148(3) -0.0023(3) -0.0010(3) 0.0010(3)
F002 0.0259(10) 0.0388(11) 0.0326(11) 0.0065(9) 0.0064(9) -0.0079(9)
O003 0.0326(13) 0.0171(11) 0.0198(10) -0.0042(10) -0.0002(11) 0.0041(10)
O004 0.0227(12) 0.0208(12) 0.0196(11) -0.0029(9) -0.0041(9) -0.0011(10)
N005 0.0203(13) 0.0142(12) 0.0149(12) 0.0019(11) -0.0023(11) -0.0013(10)
N006 0.0223(15) 0.0136(13) 0.0176(13) 0.0000(11) -0.0011(11) 0.0047(11)
C007 0.0175(16) 0.0176(16) 0.0200(16) -0.0024(13) 0.0033(13) -0.0042(13)
C008 0.0197(15) 0.0132(14) 0.0207(15) 0.0021(13) 0.0039(14) 0.0028(12)
C009 0.0127(15) 0.0180(15) 0.0148(15) 0.0010(12) 0.0018(12) 0.0004(13)
C00A 0.0189(17) 0.0159(16) 0.0116(14) 0.0020(12) -0.0055(12) 0.0023(13)
C00B 0.0239(18) 0.0185(17) 0.0196(16) -0.0011(14) -0.0047(13) 0.0009(14)
C00C 0.0154(16) 0.0167(16) 0.0157(15) 0.0010(13) 0.0007(12) 0.0002(13)
C00D 0.0246(19) 0.0280(18) 0.0204(16) -0.0042(15) 0.0048(14) 0.0014(15)
C00E 0.0197(17) 0.0318(19) 0.0196(16) 0.0053(15) 0.0005(14) -0.0027(15)
C00F 0.0178(16) 0.0227(17) 0.0141(15) -0.0014(13) -0.0035(13) -0.0005(14)
C00G 0.0250(18) 0.0193(16) 0.0192(16) -0.0037(14) -0.0014(15) -0.0026(14)
C00H 0.0245(18) 0.0190(17) 0.0277(17) 0.0028(14) -0.0075(14) -0.0078(14)
C00I 0.0164(15) 0.0124(15) 0.0154(15) -0.0026(12) 0.0043(13) -0.0032(12)
C00J 0.0167(16) 0.0174(16) 0.0133(15) -0.0008(13) -0.0003(12) 0.0023(13)
C00K 0.0226(18) 0.0276(19) 0.0120(15) -0.0061(14) -0.0020(13) -0.0046(15)
C00L 0.0171(16) 0.0169(16) 0.0169(15) 0.0013(13) 0.0018(12) 0.0018(13)
C00M 0.0213(18) 0.0215(17) 0.0198(16) -0.0009(13) 0.0012(14) 0.0059(14)
C00N 0.0183(16) 0.0160(15) 0.0151(14) 0.0006(13) -0.0020(12) 0.0020(14)
C00O 0.029(2) 0.0159(16) 0.0221(16) 0.0011(14) 0.0001(15) 0.0062(15)
C00P 0.0285(18) 0.0175(17) 0.0247(17) 0.0007(14) -0.0064(15) -0.0020(15)
C00Q 0.0285(18) 0.0162(15) 0.0131(14) -0.0021(13) 0.0005(14) 0.0061(14)
C00R 0.0283(19) 0.0208(16) 0.0267(18) 0.0050(14) 0.0082(16) 0.0078(15)
C00S 0.0207(17) 0.0195(16) 0.0118(14) -0.0024(13) -0.0020(12) 0.0014(13)
C00T 0.027(2) 0.032(2) 0.0231(18) -0.0012(15) 0.0005(15) -0.0046(16)
C00U 0.0164(16) 0.0182(16) 0.0158(14) 0.0021(12) -0.0039(12) 0.0019(13)
C00V 0.077(3) 0.0171(17) 0.0170(17) -0.0019(14) 0.0003(19) 0.022(2)
C00W 0.0228(17) 0.0137(15) 0.0152(14) 0.0022(12) -0.0016(13) 0.0000(13)
C00X 0.034(2) 0.0223(18) 0.037(2) -0.0126(16) -0.0163(18) 0.0066(15)
C00Y 0.0198(17) 0.031(2) 0.0284(18) -0.0002(16) 0.0008(14) 0.0057(16)
C00Z 0.0247(19) 0.0222(18) 0.0276(18) 0.0007(15) -0.0033(15) 0.0052(15)
C010 0.055(3) 0.0243(19) 0.033(2) -0.0108(16) -0.0257(19) 0.0222(19)
C011 0.047(2) 0.0220(17) 0.0318(19) 0.0055(16) 0.0187(19) 0.0023(17)

loop_
_atom_type_symbol
_atom_type_description
_atom_type_scat_dispersion_real
_atom_type_scat_dispersion_imag
_atom_type_scat_source
C C 0.0033 0.0016 'International Tables Vol C Tables 4.2.6.8 and 6.1.1.4'
H H 0.0000 0.0000 'International Tables Vol C Tables 4.2.6.8 and 6.1.1.4'
F F 0.0171 0.0103 'International Tables Vol C Tables 4.2.6.8 and 6.1.1.4'
N N 0.0061 0.0033 'International Tables Vol C Tables 4.2.6.8 and 6.1.1.4'
O O 0.0106 0.0060 'International Tables Vol C Tables 4.2.6.8 and 6.1.1.4'
S S 0.1246 0.1234 'International Tables Vol C Tables 4.2.6.8 and 6.1.1.4'

loop_
_geom_angle_atom_site_label_1
_geom_angle_atom_site_label_2
_geom_angle_atom_site_label_3
_geom_angle
O003 S01 O004 120.17(12)
O003 S01 N006 106.90(12)
O004 S01 N006 105.96(12)
O003 S01 C00S 107.23(13)
O004 S01 C00S 107.15(13)
N006 S01 C00S 109.09(13)
C00I N005 C00J 109.2(2)
C00I N005 C00W 131.2(2)
C00J N005 C00W 119.4(2)
C00U N006 C00N 118.7(2)
C00U N006 S01 115.03(18)
C00N N006 S01 117.14(18)
C008 C007 C00F 121.3(3)
C008 C007 H007 119.4
C00F C007 H007 119.4
C007 C008 C009 119.0(3)
C007 C008 H008 120.5
C009 C008 H008 120.5
C008 C009 C00I 118.5(3)
C008 C009 C00C 133.3(3)
C00I C009 C00C 108.2(2)
C00B C00A C00G 118.1(3)
C00B C00A C00N 120.4(3)
C00G C00A C00N 121.1(3)
C00A C00B C00H 121.7(3)
C00A C00B H00B 119.1
C00H C00B H00B 119.1
C00J C00C C009 105.6(3)
C00J C00C C00P 127.8(3)
C009 C00C C00P 126.5(3)
C00E C00D C00G 118.8(3)
C00E C00D H00D 120.6
C00G C00D H00D 120.6
C00D C00E C00H 122.8(3)
C00D C00E F002 118.2(3)
C00H C00E F002 119.0(3)
C00L C00F C007 121.7(3)
C00L C00F H00F 119.2
C007 C00F H00F 119.2
C00A C00G C00D 120.8(3)
C00A C00G H00G 119.6
C00D C00G H00G 119.6
C00E C00H C00B 117.8(3)
C00E C00H H00H 121.1
C00B C00H H00H 121.1
N005 C00I C00L 130.8(3)
N005 C00I C009 106.7(2)
C00L C00I C009 122.5(3)
C00C C00J N005 110.3(3)
C00C C00J C00N 132.9(3)
N005 C00J C00N 116.7(2)
C00Y C00K C00O 117.8(3)
C00Y C00K C00T 121.5(3)
C00O C00K C00T 120.7(3)
C00F C00L C00I 117.0(3)
C00F C00L H00L 121.5
C00I C00L H00L 121.5
C00O C00M C00S 119.0(3)
C00O C00M H00M 120.5
C00S C00M H00M 120.5
C00J C00N N006 110.3(2)
C00J C00N C00A 114.0(2)
N006 C00N C00A 111.0(2)
C00J C00N H00N 107.1
N006 C00N H00N 107.1
C00A C00N H00N 107.1
C00M C00O C00K 122.2(3)
C00M C00O H00O 118.9
C00K C00O H00O 118.9
C00C C00P H00A 109.5
C00C C00P H00C 109.5
H00A C00P H00C 109.5
C00C C00P H00E 109.5
H00A C00P H00E 109.5
H00C C00P H00E 109.5
C00X C00Q C00R 119.0(3)
C00X C00Q C00U 118.3(3)
C00R C00Q C00U 122.6(3)
C011 C00R C00Q 120.0(3)
C011 C00R H00R 120.0
C00Q C00R H00R 120.0
C00M C00S C00Z 120.4(3)
C00M C00S S01 120.2(2)
C00Z C00S S01 119.3(2)
C00K C00T H00I 109.5
C00K C00T H00J 109.5
H00I C00T H00J 109.5
C00K C00T H00K 109.5
H00I C00T H00K 109.5
H00J C00T H00K 109.5
N006 C00U C00Q 113.5(2)
N006 C00U C00W 110.3(2)
C00Q C00U C00W 108.9(2)
N006 C00U H00U 108.0
C00Q C00U H00U 108.0
C00W C00U H00U 108.0
C010 C00V C011 119.9(3)
C010 C00V H00V 120.1
C011 C00V H00V 120.1
N005 C00W C00U 109.8(2)
N005 C00W H00P 109.7
C00U C00W H00P 109.7
N005 C00W H00Q 109.7
C00U C00W H00Q 109.7
H00P C00W H00Q 108.2
C00Q C00X C010 121.0(3)
C00Q C00X H00X 119.5
C010 C00X H00X 119.5
C00K C00Y C00Z 121.3(3)
C00K C00Y H00Y 119.4
C00Z C00Y H00Y 119.4
C00S C00Z C00Y 119.4(3)
C00S C00Z H00Z 120.3
C00Y C00Z H00Z 120.3
C00V C010 C00X 119.5(3)
C00V C010 H010 120.2
C00X C010 H010 120.2
C00V C011 C00R 120.7(3)
C00V C011 H011 119.6
C00R C011 H011 119.6

loop_
_geom_bond_atom_site_label_1
_geom_bond_atom_site_label_2
_geom_bond_distance
S01 O003 1.428(2)
S01 O004 1.431(2)
S01 N006 1.644(2)
S01 C00S 1.758(3)
F002 C00E 1.362(3)
N005 C00I 1.371(3)
N005 C00J 1.383(4)
N005 C00W 1.445(3)
N006 C00U 1.494(4)
N006 C00N 1.498(4)
C007 C008 1.371(4)
C007 C00F 1.396(4)
C007 H007 0.9300
C008 C009 1.401(4)
C008 H008 0.9300
C009 C00I 1.411(4)
C009 C00C 1.436(4)
C00A C00B 1.382(4)
C00A C00G 1.385(4)
C00A C00N 1.531(4)
C00B C00H 1.388(4)
C00B H00B 0.9300
C00C C00J 1.362(4)
C00C C00P 1.490(4)
C00D C00E 1.359(4)
C00D C00G 1.386(4)
C00D H00D 0.9300
C00E C00H 1.362(4)
C00F C00L 1.372(4)
C00F H00F 0.9300
C00G H00G 0.9300
C00H H00H 0.9300
C00I C00L 1.396(4)
C00J C00N 1.490(4)
C00K C00Y 1.381(4)
C00K C00O 1.399(4)
C00K C00T 1.503(4)
C00L H00L 0.9300
C00M C00O 1.375(4)
C00M C00S 1.388(4)
C00M H00M 0.9300
C00N H00N 0.9800
C00O H00O 0.9300
C00P H00A 0.9600
C00P H00C 0.9600
C00P H00E 0.9600
C00Q C00X 1.380(4)
C00Q C00R 1.382(4)
C00Q C00U 1.517(4)
C00R C011 1.381(4)
C00R H00R 0.9300
C00S C00Z 1.389(4)
C00T H00I 0.9600
C00T H00J 0.9600
C00T H00K 0.9600
C00U C00W 1.527(4)
C00U H00U 0.9800
C00V C010 1.371(5)
C00V C011 1.375(5)
C00V H00V 0.9300
C00W H00P 0.9700
C00W H00Q 0.9700
C00X C010 1.388(5)
C00X H00X 0.9300
C00Y C00Z 1.394(4)
C00Y H00Y 0.9300
C00Z H00Z 0.9300
C010 H010 0.9300
C011 H011 0.9300
